data_7056907
loop_
_publ_author_name
'Yuan, Shifang'
'Wang, Lijing'
'Huang, Chuanbing'
'Niu, Chunxia'
'Xiang, Kai'
'Xu, Caihong'
'Solan, Gregory A.'
'Ma, Hongwei'
'Sun, Wen-Hua'

_publ_section_title
;
 Azasilicon-bridged heterocyclic arylamines: syntheses, structures and
 photophysical properties
;
_journal_issue 4
_journal_name_full 'New Journal of Chemistry'
_journal_page_first 3102
_journal_paper_doi 10.1039/C7NJ03876C
_journal_volume 42
_journal_year 2018
_chemical_formula_sum 'C40 H47.5 N2 Si2'
_chemical_formula_weight 612.48
_space_group_crystal_system monoclinic
_space_group_IT_number 7
_space_group_name_Hall 'P -2yac'
_space_group_name_H-M_alt 'P 1 n 1'
_symmetry_space_group_name_Hall 'P -2yac'
_symmetry_space_group_name_H-M 'P 1 n 1'
_atom_sites_solution_hydrogens geom
_atom_sites_solution_primary direct
_atom_sites_solution_secondary difmap
_audit_creation_method SHELXL-2014/7
_audit_update_record
;
2018-01-06 deposited with the CCDC.
2018-01-15 downloaded from the CCDC.
;
_cell_angle_alpha 90
_cell_angle_beta 95.175(2)
_cell_angle_gamma 90
_cell_formula_units_Z 4
_cell_length_a 12.4574(12)
_cell_length_b 13.7387(13)
_cell_length_c 20.538(2)
_cell_measurement_reflns_used 31335
_cell_measurement_temperature 200(2)
_cell_measurement_theta_max 28.261
_cell_measurement_theta_min 2.876
_cell_volume 3500.7(6)
_computing_cell_refinement 'Apex2 (Bruker 2009)'
_computing_data_collection 'Apex2 (Bruker 2009)'
_computing_data_reduction 'Apex2 (Bruker 2009)'
_computing_molecular_graphics 'Olex2 (Dolomanov et al., 2009)'
_computing_publication_material 'Olex2 (Dolomanov et al., 2009)'
_computing_structure_refinement 'SHELXL-2014/7 (Sheldrick, 2014)'
_computing_structure_solution 'Apex2 (Bruker 2009)'
_diffrn_ambient_temperature 200(2)
_diffrn_measured_fraction_theta_full 0.997
_diffrn_measured_fraction_theta_max 0.997
_diffrn_measurement_device_type 'Bruker ApexII CCD'
_diffrn_measurement_method '\w-\f scan'
_diffrn_radiation_type MoK\a
_diffrn_radiation_wavelength 0.71073
_diffrn_reflns_av_R_equivalents 0.0387
_diffrn_reflns_av_unetI/netI 0.0575
_diffrn_reflns_Laue_measured_fraction_full 0.997
_diffrn_reflns_Laue_measured_fraction_max 0.997
_diffrn_reflns_limit_h_max 16
_diffrn_reflns_limit_h_min -16
_diffrn_reflns_limit_k_max 18
_diffrn_reflns_limit_k_min -17
_diffrn_reflns_limit_l_max 27
_diffrn_reflns_limit_l_min -26
_diffrn_reflns_number 31335
_diffrn_reflns_point_group_measured_fraction_full 0.904
_diffrn_reflns_point_group_measured_fraction_max 0.889
_diffrn_reflns_theta_full 25.242
_diffrn_reflns_theta_max 28.261
_diffrn_reflns_theta_min 2.876
_diffrn_source 'sealed tube'
_exptl_absorpt_coefficient_mu 0.131
_exptl_absorpt_correction_T_max 0.987
_exptl_absorpt_correction_T_min 0.974
_exptl_absorpt_correction_type 'multi-scan semi-empirical'
_exptl_absorpt_process_details multi-scan
_exptl_crystal_colour yellow
_exptl_crystal_density_diffrn 1.162
_exptl_crystal_density_meas ?
_exptl_crystal_description platelet
_exptl_crystal_F_000 1318
_exptl_crystal_size_max 0.200
_exptl_crystal_size_mid 0.150
_exptl_crystal_size_min 0.100
_exptl_transmission_factor_max 0.987
_exptl_transmission_factor_min 0.974
_refine_diff_density_max 0.987
_refine_diff_density_min -0.434
_refine_diff_density_rms 0.074
_refine_ls_abs_structure_details
;
 Flack x determined using 4698 quotients [(I+)-(I-)]/[(I+)+(I-)]
 (Parsons, Flack and Wagner, Acta Cryst. B69 (2013) 249-259).
;
_refine_ls_abs_structure_Flack 0.40(7)
_refine_ls_extinction_method none
_refine_ls_goodness_of_fit_ref 1.038
_refine_ls_hydrogen_treatment constr
_refine_ls_matrix_type full
_refine_ls_number_parameters 793
_refine_ls_number_reflns 15420
_refine_ls_number_restraints 2
_refine_ls_restrained_S_all 1.037
_refine_ls_R_factor_all 0.0839
_refine_ls_R_factor_gt 0.0700
_refine_ls_shift/su_max 0.000
_refine_ls_shift/su_mean 0.000
_refine_ls_structure_factor_coef Fsqd
_refine_ls_weighting_details 'w=1/[\s^2^(Fo^2^)+(0.0957P)^2^+4.3637P] where P=(Fo^2^+2Fc^2^)/3'
_refine_ls_weighting_scheme calc
_refine_ls_wR_factor_gt 0.1871
_refine_ls_wR_factor_ref 0.2000
_reflns_Friedel_coverage 0.781
_reflns_Friedel_fraction_full 0.812
_reflns_Friedel_fraction_max 0.780
_reflns_number_gt 13194
_reflns_number_total 15420
_reflns_threshold_expression 'I > 2\s(I)'
_cod_data_source_file c7nj03876c2.cif
_cod_data_source_block CCDC1576206
_cod_depositor_comments
;
The following automatic conversions were performed:

'_exptl_crystal_density_meas' value 'not measured' was changed to '?'
- the value is perceived as not measured.

'_atom_sites_solution_primary' value 'Direct Methods' was changed to
'direct'.

'_atom_sites_solution_secondary' value 'Difference Fourier Map' was
changed to 'difmap'.

Automatic conversion script
Id: cif_fix_values 4973 2017-02-22 13:04:09Z antanas 

 Adding full bibliography for 7056899--7056909.cif.
;
_cod_original_cell_volume 3500.8(6)
_cod_original_formula_sum 'C40 H47.50 N2 Si2'
_cod_database_code 7056907
_shelx_shelxl_version_number 2014/7
_shelx_space_group_comment
;
The symmetry employed for this shelxl refinement is uniquely defined
by the following loop, which should always be used as a source of
symmetry information in preference to the above space-group names.
They are only intended as comments.
;
_shelx_estimated_absorpt_t_min 0.974
_shelx_estimated_absorpt_t_max 0.987
_exptl_absorpt_special_details
;
SADABS-2008/1 (Bruker,2008) was used for absorption correction.
wR2(int) was 0.0603 before and 0.0464 after correction.
The Ratio of minimum to maximum transmission is 0.9081.
The \l/2 correction factor is 0.0015.
;

loop_
_space_group_symop_operation_xyz
'x, y, z'
'x+1/2, -y, z+1/2'

loop_
_atom_site_label
_atom_site_type_symbol
_atom_site_fract_x
_atom_site_fract_y
_atom_site_fract_z
_atom_site_U_iso_or_equiv
_atom_site_adp_type
_atom_site_occupancy
_atom_site_site_symmetry_order
_atom_site_calc_flag
_atom_site_refinement_flags_posn
_atom_site_refinement_flags_adp
Si1 Si 0.22667(11) 0.24673(11) 0.60317(7) 0.0269(3) Uani 1 1 d . .
Si2 Si 0.25614(10) 0.26933(10) 0.39403(6) 0.0219(3) Uani 1 1 d . .
Si3 Si 0.77001(10) 0.76408(10) 0.39054(6) 0.0233(3) Uani 1 1 d . .
Si4 Si 0.70587(11) 0.74440(11) 0.59523(7) 0.0262(3) Uani 1 1 d . .
N1 N 0.3552(3) 0.2978(3) 0.5916(2) 0.0254(9) Uani 1 1 d . .
N2 N 0.1395(3) 0.1979(3) 0.40684(19) 0.0225(8) Uani 1 1 d . .
N3 N 0.6499(3) 0.8281(3) 0.40018(19) 0.0229(8) Uani 1 1 d . .
N4 N 0.8276(3) 0.6820(3) 0.5870(2) 0.0236(8) Uani 1 1 d . .
C1 C 0.3656(4) 0.3184(3) 0.5247(2) 0.0208(9) Uani 1 1 d . .
C2 C 0.4642(4) 0.3647(4) 0.5048(2) 0.0235(10) Uani 1 1 d . .
C3 C 0.4586(5) 0.4447(5) 0.4650(4) 0.055(2) Uani 1 1 d . .
H3A H 0.3901 0.4709 0.4502 0.066 Uiso 1 1 calc R U
C4 C 0.5521(7) 0.4884(7) 0.4459(6) 0.086(4) Uani 1 1 d . .
H4A H 0.5465 0.5439 0.4182 0.103 Uiso 1 1 calc R U
C5 C 0.6500(6) 0.4525(6) 0.4665(4) 0.060(2) Uani 1 1 d . .
H5A H 0.7133 0.4856 0.4562 0.072 Uiso 1 1 calc R U
C6 C 0.6581(5) 0.3686(7) 0.5020(4) 0.057(2) Uani 1 1 d . .
H6A H 0.7265 0.3395 0.5129 0.069 Uiso 1 1 calc R U
C7 C 0.5652(5) 0.3258(5) 0.5224(3) 0.0434(15) Uani 1 1 d . .
H7A H 0.5714 0.2689 0.5487 0.052 Uiso 1 1 calc R U
C8 C 0.2809(4) 0.2908(4) 0.4824(2) 0.0224(9) Uani 1 1 d . .
C9 C 0.4240(4) 0.3399(4) 0.6434(2) 0.0238(10) Uani 1 1 d . .
C10 C 0.4160(5) 0.4384(4) 0.6578(3) 0.0310(11) Uani 1 1 d . .
C11 C 0.4788(6) 0.4760(5) 0.7121(3) 0.0439(15) Uani 1 1 d . .
H11A H 0.4750 0.5433 0.7222 0.053 Uiso 1 1 calc R U
C12 C 0.5453(6) 0.4164(6) 0.7505(3) 0.0519(18) Uani 1 1 d . .
H12A H 0.5854 0.4419 0.7882 0.062 Uiso 1 1 calc R U
C13 C 0.5543(5) 0.3211(5) 0.7352(3) 0.0429(15) Uani 1 1 d . .
H13A H 0.6028 0.2813 0.7618 0.051 Uiso 1 1 calc R U
C14 C 0.4949(4) 0.2798(4) 0.6817(3) 0.0305(11) Uani 1 1 d . .
C15 C 0.5079(4) 0.1739(4) 0.6662(3) 0.0364(12) Uani 1 1 d . .
H15A H 0.4653 0.1594 0.6242 0.044 Uiso 1 1 calc R U
H15B H 0.4776 0.1346 0.7006 0.044 Uiso 1 1 calc R U
C16 C 0.6241(5) 0.1424(6) 0.6611(4) 0.0556(19) Uani 1 1 d . .
H16A H 0.6260 0.0727 0.6509 0.083 Uiso 1 1 calc R U
H16B H 0.6544 0.1794 0.6263 0.083 Uiso 1 1 calc R U
H16C H 0.6667 0.1546 0.7028 0.083 Uiso 1 1 calc R U
C17 C 0.3446(5) 0.5056(4) 0.6156(3) 0.0439(14) Uani 1 1 d . .
H17A H 0.3880 0.5349 0.5826 0.053 Uiso 1 1 calc R U
H17B H 0.2872 0.4663 0.5917 0.053 Uiso 1 1 calc R U
C18 C 0.2924(7) 0.5861(7) 0.6504(5) 0.076(3) Uani 1 1 d . .
H18A H 0.2479 0.6255 0.6186 0.113 Uiso 1 1 calc R U
H18B H 0.2470 0.5584 0.6823 0.113 Uiso 1 1 calc R U
H18C H 0.3482 0.6272 0.6731 0.113 Uiso 1 1 calc R U
C19 C 0.1512(6) 0.3303(6) 0.6537(3) 0.0484(16) Uani 1 1 d . .
H19A H 0.0806 0.3020 0.6600 0.073 Uiso 1 1 calc R U
H19B H 0.1919 0.3397 0.6963 0.073 Uiso 1 1 calc R U
H19C H 0.1412 0.3932 0.6315 0.073 Uiso 1 1 calc R U
C20 C 0.2332(5) 0.1271(5) 0.6463(3) 0.0462(16) Uani 1 1 d . .
H20A H 0.1600 0.1036 0.6508 0.069 Uiso 1 1 calc R U
H20B H 0.2713 0.0799 0.6209 0.069 Uiso 1 1 calc R U
H20C H 0.2718 0.1348 0.6897 0.069 Uiso 1 1 calc R U
C21 C 0.1181(4) 0.1973(4) 0.4727(2) 0.0218(9) Uani 1 1 d . .
C22 C 0.0238(4) 0.1457(4) 0.4950(3) 0.0253(10) Uani 1 1 d . .
C23 C -0.0349(4) 0.1897(5) 0.5416(3) 0.0360(13) Uani 1 1 d . .
H23A H -0.0168 0.2539 0.5558 0.043 Uiso 1 1 calc R U
C24 C -0.1192(5) 0.1416(5) 0.5676(3) 0.0466(16) Uani 1 1 d . .
H24A H -0.1565 0.1720 0.6005 0.056 Uiso 1 1 calc R U
C25 C -0.1490(5) 0.0499(5) 0.5457(3) 0.0453(15) Uani 1 1 d . .
H25A H -0.2089 0.0182 0.5619 0.054 Uiso 1 1 calc R U
C26 C -0.0907(5) 0.0040(5) 0.4998(3) 0.0394(13) Uani 1 1 d . .
H26A H -0.1092 -0.0603 0.4859 0.047 Uiso 1 1 calc R U
C27 C -0.0064(4) 0.0514(4) 0.4743(3) 0.0312(11) Uani 1 1 d . .
H27A H 0.0318 0.0198 0.4424 0.037 Uiso 1 1 calc R U
C28 C 0.1921(4) 0.2442(4) 0.5143(3) 0.0251(10) Uani 1 1 d . .
C29 C 0.0591(4) 0.1736(4) 0.3547(2) 0.0245(10) Uani 1 1 d . .
C30 C 0.0784(4) 0.0930(4) 0.3147(3) 0.0290(11) Uani 1 1 d . .
C31 C 0.0039(5) 0.0736(5) 0.2614(3) 0.0388(13) Uani 1 1 d . .
H31A H 0.0153 0.0195 0.2340 0.047 Uiso 1 1 calc R U
C32 C -0.0849(6) 0.1304(6) 0.2477(3) 0.0526(19) Uani 1 1 d . .
H32A H -0.1339 0.1166 0.2106 0.063 Uiso 1 1 calc R U
C33 C -0.1035(5) 0.2085(5) 0.2881(3) 0.0463(15) Uani 1 1 d . .
H33A H -0.1664 0.2471 0.2789 0.056 Uiso 1 1 calc R U
C34 C -0.0319(4) 0.2312(4) 0.3415(3) 0.0341(12) Uani 1 1 d . .
C35 C -0.0542(6) 0.3147(6) 0.3871(4) 0.0561(19) Uani 1 1 d . .
H35A H -0.0822 0.2869 0.4267 0.067 Uiso 1 1 calc R U
H35B H 0.0151 0.3470 0.4010 0.067 Uiso 1 1 calc R U
C36 C -0.1319(10) 0.3905(8) 0.3597(5) 0.094(4) Uani 1 1 d . .
H36A H -0.1404 0.4405 0.3929 0.141 Uiso 1 1 calc R U
H36B H -0.1044 0.4205 0.3213 0.141 Uiso 1 1 calc R U
H36C H -0.2019 0.3602 0.3471 0.141 Uiso 1 1 calc R U
C37 C 0.1753(5) 0.0285(4) 0.3274(3) 0.0389(13) Uani 1 1 d . .
H37A H 0.2212 0.0551 0.3651 0.047 Uiso 1 1 calc R U
H37B H 0.2176 0.0311 0.2888 0.047 Uiso 1 1 calc R U
C38 C 0.1510(6) -0.0770(5) 0.3414(4) 0.0524(17) Uani 1 1 d . .
H38A H 0.2188 -0.1133 0.3490 0.079 Uiso 1 1 calc R U
H38B H 0.1111 -0.0810 0.3803 0.079 Uiso 1 1 calc R U
H38C H 0.1075 -0.1051 0.3039 0.079 Uiso 1 1 calc R U
C39 C 0.2176(6) 0.3714(4) 0.3376(3) 0.0448(16) Uani 1 1 d . .
H39A H 0.2817 0.4102 0.3308 0.067 Uiso 1 1 calc R U
H39B H 0.1866 0.3454 0.2956 0.067 Uiso 1 1 calc R U
H39C H 0.1643 0.4125 0.3566 0.067 Uiso 1 1 calc R U
C40 C 0.3662(4) 0.2046(4) 0.3586(3) 0.0370(13) Uani 1 1 d . .
H40A H 0.4257 0.2498 0.3536 0.056 Uiso 1 1 calc R U
H40B H 0.3915 0.1511 0.3876 0.056 Uiso 1 1 calc R U
H40C H 0.3399 0.1784 0.3157 0.056 Uiso 1 1 calc R U
C41 C 0.6236(4) 0.8260(3) 0.4650(2) 0.0198(9) Uani 1 1 d . .
C42 C 0.5203(4) 0.8699(4) 0.4823(3) 0.0304(11) Uani 1 1 d . .
C43 C 0.5059(6) 0.9691(5) 0.4836(4) 0.0518(18) Uani 1 1 d . .
H43A H 0.5628 1.0114 0.4740 0.062 Uiso 1 1 calc R U
C44 C 0.4069(7) 1.0080(7) 0.4993(4) 0.070(3) Uani 1 1 d . .
H44A H 0.3964 1.0765 0.4995 0.084 Uiso 1 1 calc R U
C45 C 0.3246(6) 0.9463(8) 0.5145(5) 0.076(3) Uani 1 1 d . .
H45A H 0.2589 0.9722 0.5271 0.091 Uiso 1 1 calc R U
C46 C 0.3387(6) 0.8508(9) 0.5114(6) 0.095(4) Uani 1 1 d . .
H46A H 0.2809 0.8088 0.5198 0.114 Uiso 1 1 calc R U
C47 C 0.4357(6) 0.8103(6) 0.4961(5) 0.066(2) Uani 1 1 d . .
H47A H 0.4439 0.7416 0.4953 0.079 Uiso 1 1 calc R U
C48 C 0.7912(4) 0.7421(4) 0.4797(2) 0.0208(9) Uani 1 1 d . .
C49 C 0.5808(4) 0.8732(4) 0.3486(2) 0.0255(10) Uani 1 1 d . .
C50 C 0.6004(5) 0.9706(4) 0.3311(3) 0.0355(12) Uani 1 1 d . .
C51 C 0.5341(6) 1.0108(5) 0.2809(3) 0.0476(16) Uani 1 1 d . .
H51A H 0.5445 1.0767 0.2690 0.057 Uiso 1 1 calc R U
C52 C 0.4521(6) 0.9571(5) 0.2473(3) 0.0494(16) Uani 1 1 d . .
H52A H 0.4076 0.9864 0.2128 0.059 Uiso 1 1 calc R U
C53 C 0.4357(5) 0.8627(5) 0.2636(3) 0.0435(15) Uani 1 1 d . .
H53A H 0.3806 0.8263 0.2397 0.052 Uiso 1 1 calc R U
C54 C 0.4992(4) 0.8180(4) 0.3155(3) 0.0287(11) Uani 1 1 d . .
C55 C 0.4778(4) 0.7140(4) 0.3328(3) 0.0342(12) Uani 1 1 d . .
H55A H 0.5213 0.6982 0.3742 0.041 Uiso 1 1 calc R U
H55B H 0.5029 0.6715 0.2984 0.041 Uiso 1 1 calc R U
C56 C 0.3599(5) 0.6900(6) 0.3408(4) 0.0542(18) Uani 1 1 d . .
H56A H 0.3534 0.6210 0.3520 0.081 Uiso 1 1 calc R U
H56B H 0.3345 0.7302 0.3757 0.081 Uiso 1 1 calc R U
H56C H 0.3161 0.7034 0.2997 0.081 Uiso 1 1 calc R U
C57 C 0.6927(5) 1.0290(4) 0.3663(4) 0.0468(15) Uani 1 1 d . .
H57A H 0.7150 0.9962 0.4083 0.056 Uiso 1 1 calc R U
H57B H 0.7548 1.0269 0.3395 0.056 Uiso 1 1 calc R U
C58 C 0.6687(6) 1.1349(5) 0.3806(4) 0.0569(19) Uani 1 1 d . .
H58A H 0.7329 1.1653 0.4031 0.085 Uiso 1 1 calc R U
H58B H 0.6489 1.1692 0.3394 0.085 Uiso 1 1 calc R U
H58C H 0.6089 1.1385 0.4084 0.085 Uiso 1 1 calc R U
C59 C 0.8656(5) 0.8372(5) 0.3465(3) 0.0412(14) Uani 1 1 d . .
H59A H 0.9312 0.7992 0.3421 0.062 Uiso 1 1 calc R U
H59B H 0.8320 0.8541 0.3030 0.062 Uiso 1 1 calc R U
H59C H 0.8842 0.8969 0.3711 0.062 Uiso 1 1 calc R U
C60 C 0.7499(5) 0.6509(5) 0.3426(3) 0.0382(13) Uani 1 1 d . .
H60A H 0.8197 0.6192 0.3392 0.057 Uiso 1 1 calc R U
H60B H 0.7025 0.6069 0.3644 0.057 Uiso 1 1 calc R U
H60C H 0.7168 0.6664 0.2987 0.057 Uiso 1 1 calc R U
C61 C 0.8600(4) 0.6915(3) 0.5228(2) 0.0222(9) Uani 1 1 d . .
C62 C 0.6957(4) 0.7817(4) 0.5083(2) 0.0240(10) Uani 1 1 d . .
C63 C 0.9857(5) 0.5506(5) 0.5214(3) 0.0391(14) Uani 1 1 d . .
H63A H 0.9412 0.5147 0.5479 0.047 Uiso 1 1 calc R U
C64 C 1.0788(6) 0.5074(6) 0.4996(4) 0.058(2) Uani 1 1 d . .
H64A H 1.0973 0.4422 0.5112 0.069 Uiso 1 1 calc R U
C65 C 1.1428(6) 0.5610(8) 0.4612(4) 0.069(3) Uani 1 1 d . .
H65A H 1.2058 0.5323 0.4467 0.083 Uiso 1 1 calc R U
C66 C 1.1171(5) 0.6530(7) 0.4444(4) 0.058(2) Uani 1 1 d . .
H66A H 1.1612 0.6880 0.4171 0.070 Uiso 1 1 calc R U
C67 C 1.0276(5) 0.6976(5) 0.4659(3) 0.0418(14) Uani 1 1 d . .
H67A H 1.0120 0.7637 0.4550 0.050 Uiso 1 1 calc R U
C68 C 0.9599(4) 0.6451(4) 0.5038(2) 0.0252(10) Uani 1 1 d . .
C69 C 0.9044(4) 0.6569(4) 0.6418(2) 0.0254(10) Uani 1 1 d . .
C70 C 0.9878(4) 0.7221(4) 0.6614(3) 0.0323(11) Uani 1 1 d . .
C71 C 1.0590(5) 0.6985(5) 0.7160(3) 0.0420(14) Uani 1 1 d . .
H71A H 1.1183 0.7401 0.7283 0.050 Uiso 1 1 calc R U
C72 C 1.0442(6) 0.6162(6) 0.7517(3) 0.0501(17) Uani 1 1 d . .
H72A H 1.0913 0.6024 0.7895 0.060 Uiso 1 1 calc R U
C73 C 0.9593(5) 0.5523(5) 0.7323(3) 0.0427(14) Uani 1 1 d . .
H73A H 0.9496 0.4953 0.7573 0.051 Uiso 1 1 calc R U
C74 C 0.8889(4) 0.5711(4) 0.6770(3) 0.0312(11) Uani 1 1 d . .
C75 C 0.8004(5) 0.4999(5) 0.6566(4) 0.0428(14) Uani 1 1 d . .
H75A H 0.7434 0.5062 0.6869 0.051 Uiso 1 1 calc R U
H75B H 0.7682 0.5182 0.6125 0.051 Uiso 1 1 calc R U
C76 C 0.8343(7) 0.3951(5) 0.6550(5) 0.064(2) Uani 1 1 d . .
H76A H 0.7717 0.3545 0.6413 0.096 Uiso 1 1 calc R U
H76B H 0.8891 0.3872 0.6241 0.096 Uiso 1 1 calc R U
H76C H 0.8643 0.3751 0.6988 0.096 Uiso 1 1 calc R U
C77 C 1.0020(5) 0.8174(5) 0.6277(3) 0.0445(15) Uani 1 1 d . .
H77A H 0.9416 0.8551 0.6113 0.053 Uiso 1 1 calc R U
C78 C 1.1124(7) 0.8505(8) 0.6211(6) 0.088(3) Uani 1 1 d . .
H78A H 1.1105 0.9133 0.5983 0.131 Uiso 1 1 calc R U
H78B H 1.1510 0.8577 0.6645 0.131 Uiso 1 1 calc R U
H78C H 1.1497 0.8025 0.5959 0.131 Uiso 1 1 calc R U
C79 C 0.7256(6) 0.8423(5) 0.6580(3) 0.0478(17) Uani 1 1 d . .
H79A H 0.6570 0.8759 0.6618 0.072 Uiso 1 1 calc R U
H79B H 0.7509 0.8135 0.7003 0.072 Uiso 1 1 calc R U
H79C H 0.7792 0.8889 0.6450 0.072 Uiso 1 1 calc R U
C80 C 0.5962(5) 0.6669(6) 0.6213(4) 0.0545(19) Uani 1 1 d . .
H80A H 0.5316 0.7066 0.6248 0.082 Uiso 1 1 calc R U
H80B H 0.5801 0.6152 0.5890 0.082 Uiso 1 1 calc R U
H80C H 0.6188 0.6378 0.6639 0.082 Uiso 1 1 calc R U

loop_
_atom_site_aniso_label
_atom_site_aniso_U_11
_atom_site_aniso_U_22
_atom_site_aniso_U_33
_atom_site_aniso_U_23
_atom_site_aniso_U_13
_atom_site_aniso_U_12
Si1 0.0270(7) 0.0357(7) 0.0176(7) -0.0010(5) -0.0004(5) -0.0078(6)
Si2 0.0227(6) 0.0243(6) 0.0186(6) 0.0023(5) 0.0018(5) 0.0008(5)
Si3 0.0257(7) 0.0275(6) 0.0167(6) 0.0023(5) 0.0010(5) 0.0029(5)
Si4 0.0238(7) 0.0365(7) 0.0186(7) 0.0057(5) 0.0045(5) 0.0076(6)
N1 0.029(2) 0.030(2) 0.0171(19) -0.0001(15) -0.0023(16) -0.0096(17)
N2 0.0152(17) 0.037(2) 0.0140(18) -0.0038(16) -0.0039(14) 0.0002(16)
N3 0.025(2) 0.026(2) 0.0172(19) 0.0026(15) 0.0004(15) 0.0076(16)
N4 0.0189(18) 0.033(2) 0.0190(19) 0.0043(16) -0.0004(15) 0.0034(16)
C1 0.022(2) 0.024(2) 0.017(2) -0.0021(16) 0.0017(17) -0.0016(18)
C2 0.022(2) 0.028(2) 0.021(2) -0.0033(18) 0.0040(18) -0.0055(19)
C3 0.034(3) 0.051(4) 0.083(5) 0.033(4) 0.023(3) 0.007(3)
C4 0.064(5) 0.066(5) 0.136(9) 0.060(6) 0.051(6) 0.007(4)
C5 0.035(3) 0.071(5) 0.078(6) 0.010(4) 0.028(4) -0.019(3)
C6 0.021(3) 0.099(6) 0.053(4) 0.022(4) 0.010(3) -0.002(3)
C7 0.028(3) 0.060(4) 0.044(3) 0.022(3) 0.008(2) 0.000(3)
C8 0.019(2) 0.033(3) 0.015(2) 0.0021(18) 0.0010(16) -0.0062(19)
C9 0.024(2) 0.024(2) 0.022(2) 0.0019(18) -0.0020(18) -0.0055(18)
C10 0.036(3) 0.029(3) 0.028(3) -0.002(2) 0.001(2) -0.004(2)
C11 0.059(4) 0.039(3) 0.033(3) -0.004(2) 0.000(3) -0.025(3)
C12 0.059(4) 0.062(4) 0.032(3) -0.002(3) -0.012(3) -0.034(4)
C13 0.041(3) 0.055(4) 0.029(3) 0.010(3) -0.014(2) -0.014(3)
C14 0.028(2) 0.036(3) 0.027(3) 0.009(2) -0.003(2) -0.011(2)
C15 0.029(3) 0.036(3) 0.043(3) 0.010(2) -0.001(2) 0.000(2)
C16 0.040(3) 0.062(5) 0.066(5) 0.021(4) 0.011(3) 0.005(3)
C17 0.050(3) 0.035(3) 0.045(4) 0.000(3) -0.005(3) 0.003(3)
C18 0.064(5) 0.061(5) 0.100(7) -0.023(5) -0.002(5) 0.027(4)
C19 0.047(4) 0.070(5) 0.029(3) -0.010(3) 0.013(3) -0.006(3)
C20 0.043(3) 0.053(4) 0.041(4) 0.019(3) -0.006(3) -0.014(3)
C21 0.017(2) 0.029(2) 0.019(2) -0.0015(17) 0.0016(17) -0.0005(18)
C22 0.015(2) 0.036(3) 0.025(2) -0.0037(19) -0.0008(18) -0.0041(19)
C23 0.028(3) 0.043(3) 0.038(3) -0.008(2) 0.008(2) -0.008(2)
C24 0.037(3) 0.063(4) 0.044(4) -0.007(3) 0.021(3) -0.011(3)
C25 0.038(3) 0.056(4) 0.043(4) 0.005(3) 0.009(3) -0.016(3)
C26 0.041(3) 0.041(3) 0.036(3) 0.001(2) -0.003(2) -0.017(3)
C27 0.034(3) 0.036(3) 0.023(3) -0.001(2) 0.001(2) -0.005(2)
C28 0.021(2) 0.035(3) 0.019(2) -0.0020(18) 0.0004(17) -0.0063(19)
C29 0.022(2) 0.032(3) 0.018(2) 0.0013(18) -0.0020(18) -0.0036(19)
C30 0.024(2) 0.033(3) 0.030(3) -0.003(2) 0.0048(19) -0.006(2)
C31 0.042(3) 0.045(3) 0.029(3) -0.013(2) 0.005(2) -0.013(3)
C32 0.042(3) 0.084(5) 0.029(3) -0.001(3) -0.012(3) -0.012(4)
C33 0.033(3) 0.064(4) 0.038(3) 0.002(3) -0.014(3) 0.005(3)
C34 0.028(3) 0.039(3) 0.034(3) -0.002(2) -0.004(2) 0.004(2)
C35 0.046(4) 0.057(4) 0.061(5) -0.019(3) -0.014(3) 0.023(3)
C36 0.120(8) 0.093(7) 0.071(6) 0.025(5) 0.020(6) 0.073(7)
C37 0.030(3) 0.031(3) 0.056(4) -0.012(3) 0.007(3) -0.001(2)
C38 0.059(4) 0.044(4) 0.055(4) 0.000(3) 0.009(3) 0.008(3)
C39 0.072(4) 0.034(3) 0.026(3) 0.012(2) -0.005(3) 0.006(3)
C40 0.025(2) 0.039(3) 0.048(3) 0.001(3) 0.009(2) -0.006(2)
C41 0.016(2) 0.024(2) 0.020(2) 0.0038(17) 0.0024(17) 0.0006(16)
C42 0.022(2) 0.047(3) 0.023(2) 0.000(2) 0.0016(19) 0.010(2)
C43 0.056(4) 0.046(4) 0.057(4) 0.013(3) 0.023(3) 0.025(3)
C44 0.074(6) 0.076(6) 0.063(5) 0.005(4) 0.021(4) 0.055(5)
C45 0.036(4) 0.127(8) 0.066(5) -0.019(5) 0.009(4) 0.045(5)
C46 0.033(4) 0.136(10) 0.122(9) -0.069(8) 0.036(5) -0.018(5)
C47 0.037(3) 0.073(5) 0.093(6) -0.032(5) 0.037(4) -0.012(3)
C48 0.015(2) 0.030(2) 0.017(2) -0.0016(17) 0.0029(16) 0.0047(17)
C49 0.029(2) 0.031(3) 0.016(2) 0.0027(18) 0.0001(18) 0.005(2)
C50 0.043(3) 0.031(3) 0.032(3) 0.005(2) -0.002(2) 0.006(2)
C51 0.065(4) 0.037(3) 0.039(3) 0.019(3) -0.004(3) 0.010(3)
C52 0.054(4) 0.053(4) 0.038(3) 0.018(3) -0.012(3) 0.015(3)
C53 0.036(3) 0.056(4) 0.036(3) 0.001(3) -0.011(3) 0.008(3)
C54 0.029(2) 0.033(3) 0.023(2) -0.0004(19) -0.0004(19) 0.008(2)
C55 0.027(3) 0.033(3) 0.041(3) -0.002(2) -0.002(2) 0.005(2)
C56 0.032(3) 0.063(5) 0.067(5) 0.010(4) 0.005(3) -0.002(3)
C57 0.036(3) 0.033(3) 0.070(5) 0.007(3) -0.001(3) -0.005(2)
C58 0.051(4) 0.038(4) 0.080(6) 0.005(3) -0.001(4) -0.004(3)
C59 0.044(3) 0.050(4) 0.031(3) 0.005(3) 0.013(3) -0.004(3)
C60 0.039(3) 0.043(3) 0.033(3) -0.008(2) 0.005(2) 0.010(3)
C61 0.020(2) 0.024(2) 0.022(2) -0.0010(17) 0.0002(17) 0.0021(18)
C62 0.019(2) 0.033(3) 0.020(2) 0.0002(19) 0.0054(17) 0.0051(19)
C63 0.049(3) 0.045(3) 0.023(3) -0.004(2) 0.000(2) 0.017(3)
C64 0.062(5) 0.071(5) 0.038(4) -0.017(3) -0.008(3) 0.043(4)
C65 0.040(4) 0.108(7) 0.058(5) -0.026(5) 0.003(3) 0.033(4)
C66 0.031(3) 0.088(6) 0.057(4) -0.002(4) 0.017(3) 0.013(3)
C67 0.030(3) 0.048(4) 0.049(4) 0.003(3) 0.013(3) 0.002(3)
C68 0.021(2) 0.033(3) 0.020(2) -0.0060(18) -0.0063(18) 0.0078(19)
C69 0.023(2) 0.033(3) 0.019(2) 0.0015(18) 0.0011(18) 0.0071(19)
C70 0.032(3) 0.041(3) 0.022(2) -0.006(2) -0.005(2) 0.007(2)
C71 0.037(3) 0.058(4) 0.029(3) -0.011(3) -0.013(2) 0.003(3)
C72 0.050(4) 0.070(5) 0.027(3) -0.002(3) -0.015(3) 0.018(3)
C73 0.049(3) 0.051(4) 0.028(3) 0.012(3) 0.001(3) 0.014(3)
C74 0.031(2) 0.040(3) 0.022(2) 0.003(2) -0.0015(19) 0.008(2)
C75 0.038(3) 0.037(3) 0.053(4) 0.011(3) 0.001(3) -0.005(3)
C76 0.078(5) 0.037(4) 0.074(6) 0.010(3) -0.012(4) -0.004(4)
C77 0.039(3) 0.040(3) 0.052(4) -0.006(3) -0.008(3) -0.006(3)
C78 0.043(4) 0.101(8) 0.120(9) 0.045(7) 0.014(5) -0.015(5)
C79 0.059(4) 0.058(4) 0.027(3) -0.008(3) 0.002(3) 0.020(3)
C80 0.032(3) 0.065(5) 0.069(5) 0.018(4) 0.019(3) -0.003(3)

loop_
_atom_type_symbol
_atom_type_description
_atom_type_scat_dispersion_real
_atom_type_scat_dispersion_imag
_atom_type_scat_source
C C 0.0033 0.0016 'International Tables Vol C Tables 4.2.6.8 and 6.1.1.4'
H H 0.0000 0.0000 'International Tables Vol C Tables 4.2.6.8 and 6.1.1.4'
N N 0.0061 0.0033 'International Tables Vol C Tables 4.2.6.8 and 6.1.1.4'
Si Si 0.0817 0.0704 'International Tables Vol C Tables 4.2.6.8 and 6.1.1.4'

loop_
_geom_angle_atom_site_label_1
_geom_angle_atom_site_label_2
_geom_angle_atom_site_label_3
_geom_angle
N1 Si1 C28 90.5(2)
N1 Si1 C19 109.7(3)
C28 Si1 C19 118.8(3)
N1 Si1 C20 114.1(3)
C28 Si1 C20 116.8(3)
C19 Si1 C20 106.4(3)
N2 Si2 C8 90.5(2)
N2 Si2 C40 115.9(2)
C8 Si2 C40 113.8(3)
N2 Si2 C39 109.8(3)
C8 Si2 C39 120.5(3)
C40 Si2 C39 106.2(3)
N3 Si3 C60 113.9(3)
N3 Si3 C48 91.0(2)
C60 Si3 C48 113.0(3)
N3 Si3 C59 111.9(3)
C60 Si3 C59 104.9(3)
C48 Si3 C59 122.0(3)
N4 Si4 C80 114.4(3)
N4 Si4 C62 91.5(2)
C80 Si4 C62 116.8(3)
N4 Si4 C79 110.9(3)
C80 Si4 C79 105.6(4)
C62 Si4 C79 117.4(3)
C1 N1 C9 122.6(4)
C1 N1 Si1 111.6(3)
C9 N1 Si1 123.1(3)
C21 N2 C29 122.5(4)
C21 N2 Si2 111.8(3)
C29 N2 Si2 122.5(3)
C41 N3 C49 122.1(4)
C41 N3 Si3 111.8(3)
C49 N3 Si3 126.0(3)
C61 N4 C69 121.3(4)
C61 N4 Si4 111.3(3)
C69 N4 Si4 123.6(3)
C8 C1 N1 115.4(4)
C8 C1 C2 124.2(4)
N1 C1 C2 120.3(4)
C3 C2 C7 117.6(5)
C3 C2 C1 120.9(5)
C7 C2 C1 121.4(5)
C2 C3 C4 120.9(6)
C2 C3 H3A 119.5
C4 C3 H3A 119.5
C5 C4 C3 120.5(7)
C5 C4 H4A 119.7
C3 C4 H4A 119.7
C4 C5 C6 119.9(6)
C4 C5 H5A 120.1
C6 C5 H5A 120.1
C5 C6 C7 119.6(6)
C5 C6 H6A 120.2
C7 C6 H6A 120.2
C2 C7 C6 121.2(6)
C2 C7 H7A 119.4
C6 C7 H7A 119.4
C1 C8 C28 114.0(4)
C1 C8 Si2 136.7(4)
C28 C8 Si2 107.6(3)
C10 C9 C14 120.5(5)
C10 C9 N1 120.3(5)
C14 C9 N1 119.1(5)
C9 C10 C11 118.9(5)
C9 C10 C17 121.6(5)
C11 C10 C17 119.5(5)
C12 C11 C10 120.4(6)
C12 C11 H11A 119.8
C10 C11 H11A 119.8
C13 C12 C11 120.3(6)
C13 C12 H12A 119.9
C11 C12 H12A 119.9
C12 C13 C14 122.0(6)
C12 C13 H13A 119.0
C14 C13 H13A 119.0
C13 C14 C9 117.9(6)
C13 C14 C15 120.3(5)
C9 C14 C15 121.8(5)
C14 C15 C16 114.3(5)
C14 C15 H15A 108.7
C16 C15 H15A 108.7
C14 C15 H15B 108.7
C16 C15 H15B 108.7
H15A C15 H15B 107.6
C15 C16 H16A 109.5
C15 C16 H16B 109.5
H16A C16 H16B 109.5
C15 C16 H16C 109.5
H16A C16 H16C 109.5
H16B C16 H16C 109.5
C18 C17 C10 115.9(6)
C18 C17 H17A 108.3
C10 C17 H17A 108.3
C18 C17 H17B 108.3
C10 C17 H17B 108.3
H17A C17 H17B 107.4
C17 C18 H18A 109.5
C17 C18 H18B 109.5
H18A C18 H18B 109.5
C17 C18 H18C 109.5
H18A C18 H18C 109.5
H18B C18 H18C 109.5
Si1 C19 H19A 109.5
Si1 C19 H19B 109.5
H19A C19 H19B 109.5
Si1 C19 H19C 109.5
H19A C19 H19C 109.5
H19B C19 H19C 109.5
Si1 C20 H20A 109.5
Si1 C20 H20B 109.5
H20A C20 H20B 109.5
Si1 C20 H20C 109.5
H20A C20 H20C 109.5
H20B C20 H20C 109.5
C28 C21 N2 115.3(4)
C28 C21 C22 122.9(4)
N2 C21 C22 121.8(4)
C23 C22 C27 117.7(5)
C23 C22 C21 119.1(5)
C27 C22 C21 123.1(5)
C24 C23 C22 121.4(6)
C24 C23 H23A 119.3
C22 C23 H23A 119.3
C25 C24 C23 120.1(6)
C25 C24 H24A 120.0
C23 C24 H24A 120.0
C24 C25 C26 119.6(6)
C24 C25 H25A 120.2
C26 C25 H25A 120.2
C27 C26 C25 120.3(6)
C27 C26 H26A 119.8
C25 C26 H26A 119.8
C26 C27 C22 120.9(5)
C26 C27 H27A 119.5
C22 C27 H27A 119.5
C21 C28 C8 114.7(4)
C21 C28 Si1 135.8(4)
C8 C28 Si1 108.3(3)
C34 C29 C30 120.8(5)
C34 C29 N2 120.9(5)
C30 C29 N2 118.2(5)
C31 C30 C29 118.0(5)
C31 C30 C37 119.4(5)
C29 C30 C37 122.5(5)
C32 C31 C30 121.6(6)
C32 C31 H31A 119.2
C30 C31 H31A 119.2
C31 C32 C33 119.7(6)
C31 C32 H32A 120.2
C33 C32 H32A 120.2
C34 C33 C32 121.1(6)
C34 C33 H33A 119.5
C32 C33 H33A 119.5
C33 C34 C29 118.8(6)
C33 C34 C35 121.1(6)
C29 C34 C35 120.0(5)
C36 C35 C34 116.2(7)
C36 C35 H35A 108.2
C34 C35 H35A 108.2
C36 C35 H35B 108.2
C34 C35 H35B 108.2
H35A C35 H35B 107.4
C35 C36 H36A 109.5
C35 C36 H36B 109.5
H36A C36 H36B 109.5
C35 C36 H36C 109.5
H36A C36 H36C 109.5
H36B C36 H36C 109.5
C30 C37 C38 115.3(5)
C30 C37 H37A 108.5
C38 C37 H37A 108.5
C30 C37 H37B 108.5
C38 C37 H37B 108.5
H37A C37 H37B 107.5
C37 C38 H38A 109.5
C37 C38 H38B 109.5
H38A C38 H38B 109.5
C37 C38 H38C 109.5
H38A C38 H38C 109.5
H38B C38 H38C 109.5
Si2 C39 H39A 109.5
Si2 C39 H39B 109.5
H39A C39 H39B 109.5
Si2 C39 H39C 109.5
H39A C39 H39C 109.5
H39B C39 H39C 109.5
Si2 C40 H40A 109.5
Si2 C40 H40B 109.5
H40A C40 H40B 109.5
Si2 C40 H40C 109.5
H40A C40 H40C 109.5
H40B C40 H40C 109.5
C62 C41 N3 115.8(4)
C62 C41 C42 124.2(4)
N3 C41 C42 119.9(4)
C43 C42 C47 118.6(6)
C43 C42 C41 121.4(5)
C47 C42 C41 119.9(6)
C42 C43 C44 119.9(7)
C42 C43 H43A 120.1
C44 C43 H43A 120.1
C45 C44 C43 120.0(8)
C45 C44 H44A 120.0
C43 C44 H44A 120.0
C46 C45 C44 119.4(7)
C46 C45 H45A 120.3
C44 C45 H45A 120.3
C45 C46 C47 121.8(9)
C45 C46 H46A 119.1
C47 C46 H46A 119.1
C46 C47 C42 120.2(8)
C46 C47 H47A 119.9
C42 C47 H47A 119.9
C61 C48 C62 114.2(4)
C61 C48 Si3 138.6(4)
C62 C48 Si3 106.6(3)
C54 C49 C50 121.8(5)
C54 C49 N3 118.9(5)
C50 C49 N3 119.2(5)
C51 C50 C49 117.6(6)
C51 C50 C57 121.2(6)
C49 C50 C57 121.2(5)
C50 C51 C52 121.5(6)
C50 C51 H51A 119.2
C52 C51 H51A 119.2
C53 C52 C51 120.2(6)
C53 C52 H52A 119.9
C51 C52 H52A 119.9
C52 C53 C54 121.1(6)
C52 C53 H53A 119.5
C54 C53 H53A 119.5
C49 C54 C53 117.7(5)
C49 C54 C55 122.6(5)
C53 C54 C55 119.6(5)
C54 C55 C56 115.0(5)
C54 C55 H55A 108.5
C56 C55 H55A 108.5
C54 C55 H55B 108.5
C56 C55 H55B 108.5
H55A C55 H55B 107.5
C55 C56 H56A 109.5
C55 C56 H56B 109.5
H56A C56 H56B 109.5
C55 C56 H56C 109.5
H56A C56 H56C 109.5
H56B C56 H56C 109.5
C58 C57 C50 116.2(6)
C58 C57 H57A 108.2
C50 C57 H57A 108.2
C58 C57 H57B 108.2
C50 C57 H57B 108.2
H57A C57 H57B 107.4
C57 C58 H58A 109.5
C57 C58 H58B 109.5
H58A C58 H58B 109.5
C57 C58 H58C 109.5
H58A C58 H58C 109.5
H58B C58 H58C 109.5
Si3 C59 H59A 109.5
Si3 C59 H59B 109.5
H59A C59 H59B 109.5
Si3 C59 H59C 109.5
H59A C59 H59C 109.5
H59B C59 H59C 109.5
Si3 C60 H60A 109.5
Si3 C60 H60B 109.5
H60A C60 H60B 109.5
Si3 C60 H60C 109.5
H60A C60 H60C 109.5
H60B C60 H60C 109.5
C48 C61 N4 115.8(4)
C48 C61 C68 122.8(4)
N4 C61 C68 121.4(4)
C41 C62 C48 114.6(4)
C41 C62 Si4 138.0(4)
C48 C62 Si4 107.1(3)
C68 C63 C64 119.5(7)
C68 C63 H63A 120.2
C64 C63 H63A 120.2
C65 C64 C63 119.3(7)
C65 C64 H64A 120.3
C63 C64 H64A 120.3
C66 C65 C64 120.8(7)
C66 C65 H65A 119.6
C64 C65 H65A 119.6
C65 C66 C67 121.2(8)
C65 C66 H66A 119.4
C67 C66 H66A 119.4
C66 C67 C68 119.6(7)
C66 C67 H67A 120.2
C68 C67 H67A 120.2
C63 C68 C67 119.5(5)
C63 C68 C61 121.3(5)
C67 C68 C61 119.1(5)
C70 C69 C74 121.3(5)
C70 C69 N4 119.3(5)
C74 C69 N4 119.2(5)
C71 C70 C69 118.7(6)
C71 C70 C77 118.6(6)
C69 C70 C77 122.7(5)
C72 C71 C70 120.8(6)
C72 C71 H71A 119.6
C70 C71 H71A 119.6
C71 C72 C73 120.0(6)
C71 C72 H72A 120.0
C73 C72 H72A 120.0
C74 C73 C72 121.1(6)
C74 C73 H73A 119.4
C72 C73 H73A 119.4
C73 C74 C69 118.0(6)
C73 C74 C75 119.9(5)
C69 C74 C75 122.2(5)
C76 C75 C74 115.4(6)
C76 C75 H75A 108.4
C74 C75 H75A 108.4
C76 C75 H75B 108.4
C74 C75 H75B 108.4
H75A C75 H75B 107.5
C75 C76 H76A 109.5
C75 C76 H76B 109.5
H76A C76 H76B 109.5
C75 C76 H76C 109.5
H76A C76 H76C 109.5
H76B C76 H76C 109.5
C78 C77 C70 117.6(6)
C78 C77 H77A 121.2
C70 C77 H77A 121.2
C77 C78 H78A 109.5
C77 C78 H78B 109.5
H78A C78 H78B 109.5
C77 C78 H78C 109.5
H78A C78 H78C 109.5
H78B C78 H78C 109.5
Si4 C79 H79A 109.5
Si4 C79 H79B 109.5
H79A C79 H79B 109.5
Si4 C79 H79C 109.5
H79A C79 H79C 109.5
H79B C79 H79C 109.5
Si4 C80 H80A 109.5
Si4 C80 H80B 109.5
H80A C80 H80B 109.5
Si4 C80 H80C 109.5
H80A C80 H80C 109.5
H80B C80 H80C 109.5

loop_
_geom_bond_atom_site_label_1
_geom_bond_atom_site_label_2
_geom_bond_distance
Si1 N1 1.783(4)
Si1 C28 1.838(5)
Si1 C19 1.859(7)
Si1 C20 1.866(6)
Si2 N2 1.792(4)
Si2 C8 1.838(5)
Si2 C40 1.838(6)
Si2 C39 1.854(6)
Si3 N3 1.762(4)
Si3 C60 1.846(6)
Si3 C48 1.850(5)
Si3 C59 1.855(6)
Si4 N4 1.763(4)
Si4 C80 1.849(6)
Si4 C62 1.852(5)
Si4 C79 1.864(7)
N1 C1 1.421(6)
N1 C9 1.427(6)
N2 C21 1.401(6)
N2 C29 1.439(6)
N3 C41 1.400(6)
N3 C49 1.444(6)
N4 C61 1.418(6)
N4 C69 1.452(6)
C1 C8 1.358(7)
C1 C2 1.475(6)
C2 C3 1.367(8)
C2 C7 1.385(8)
C3 C4 1.398(9)
C3 H3A 0.9500
C4 C5 1.349(12)
C4 H4A 0.9500
C5 C6 1.363(11)
C5 H5A 0.9500
C6 C7 1.394(8)
C6 H6A 0.9500
C7 H7A 0.9500
C8 C28 1.481(6)
C9 C10 1.390(7)
C9 C14 1.400(7)
C10 C11 1.401(8)
C10 C17 1.502(8)
C11 C12 1.365(10)
C11 H11A 0.9500
C12 C13 1.354(10)
C12 H12A 0.9500
C13 C14 1.389(8)
C13 H13A 0.9500
C14 C15 1.501(8)
C15 C16 1.524(8)
C15 H15A 0.9900
C15 H15B 0.9900
C16 H16A 0.9800
C16 H16B 0.9800
C16 H16C 0.9800
C17 C18 1.498(10)
C17 H17A 0.9900
C17 H17B 0.9900
C18 H18A 0.9800
C18 H18B 0.9800
C18 H18C 0.9800
C19 H19A 0.9800
C19 H19B 0.9800
C19 H19C 0.9800
C20 H20A 0.9800
C20 H20B 0.9800
C20 H20C 0.9800
C21 C28 1.361(7)
C21 C22 1.480(7)
C22 C23 1.393(7)
C22 C27 1.405(7)
C23 C24 1.387(8)
C23 H23A 0.9500
C24 C25 1.377(10)
C24 H24A 0.9500
C25 C26 1.393(10)
C25 H25A 0.9500
C26 C27 1.378(8)
C26 H26A 0.9500
C27 H27A 0.9500
C29 C34 1.389(7)
C29 C30 1.412(7)
C30 C31 1.395(8)
C30 C37 1.502(8)
C31 C32 1.362(10)
C31 H31A 0.9500
C32 C33 1.389(11)
C32 H32A 0.9500
C33 C34 1.385(8)
C33 H33A 0.9500
C34 C35 1.523(9)
C35 C36 1.497(10)
C35 H35A 0.9900
C35 H35B 0.9900
C36 H36A 0.9800
C36 H36B 0.9800
C36 H36C 0.9800
C37 C38 1.514(9)
C37 H37A 0.9900
C37 H37B 0.9900
C38 H38A 0.9800
C38 H38B 0.9800
C38 H38C 0.9800
C39 H39A 0.9800
C39 H39B 0.9800
C39 H39C 0.9800
C40 H40A 0.9800
C40 H40B 0.9800
C40 H40C 0.9800
C41 C62 1.351(7)
C41 C42 1.492(6)
C42 C43 1.376(9)
C42 C47 1.384(9)
C43 C44 1.408(9)
C43 H43A 0.9500
C44 C45 1.387(14)
C44 H44A 0.9500
C45 C46 1.327(15)
C45 H45A 0.9500
C46 C47 1.392(10)
C46 H46A 0.9500
C47 H47A 0.9500
C48 C61 1.366(7)
C48 C62 1.477(5)
C49 C54 1.395(7)
C49 C50 1.411(8)
C50 C51 1.377(8)
C50 C57 1.529(9)
C51 C52 1.392(10)
C51 H51A 0.9500
C52 C53 1.359(10)
C52 H52A 0.9500
C53 C54 1.410(8)
C53 H53A 0.9500
C54 C55 1.502(8)
C55 C56 1.529(8)
C55 H55A 0.9900
C55 H55B 0.9900
C56 H56A 0.9800
C56 H56B 0.9800
C56 H56C 0.9800
C57 C58 1.519(9)
C57 H57A 0.9900
C57 H57B 0.9900
C58 H58A 0.9800
C58 H58B 0.9800
C58 H58C 0.9800
C59 H59A 0.9800
C59 H59B 0.9800
C59 H59C 0.9800
C60 H60A 0.9800
C60 H60B 0.9800
C60 H60C 0.9800
C61 C68 1.481(6)
C63 C68 1.378(8)
C63 C64 1.411(9)
C63 H63A 0.9500
C64 C65 1.382(13)
C64 H64A 0.9500
C65 C66 1.342(13)
C65 H65A 0.9500
C66 C67 1.380(8)
C66 H66A 0.9500
C67 C68 1.399(8)
C67 H67A 0.9500
C69 C70 1.404(8)
C69 C74 1.405(7)
C70 C71 1.403(8)
C70 C77 1.499(9)
C71 C72 1.369(11)
C71 H71A 0.9500
C72 C73 1.404(11)
C72 H72A 0.9500
C73 C74 1.395(8)
C73 H73A 0.9500
C74 C75 1.505(8)
C75 C76 1.502(9)
C75 H75A 0.9900
C75 H75B 0.9900
C76 H76A 0.9800
C76 H76B 0.9800
C76 H76C 0.9800
C77 C78 1.467(10)
C77 H77A 0.9500
C78 H78A 0.9800
C78 H78B 0.9800
C78 H78C 0.9800
C79 H79A 0.9800
C79 H79B 0.9800
C79 H79C 0.9800
C80 H80A 0.9800
C80 H80B 0.9800
C80 H80C 0.9800
